data_4331823
loop_
_publ_author_name
'Schachner, J\"org A.'
'Orlowski, Grzegorz A.'
'Quail, J. Wilson'
'Kraatz, Heinz-Bernhard'
'M\"uller, Jens'

_publ_section_title
;
 Synthesis, Characterization, and Electrochemical Studies on
 [1.1]Ferrocenophanes Containing Aluminum, Gallium, and Indium
;
_journal_issue 1
_journal_name_full 'Inorganic Chemistry'
_journal_page_first 454
_journal_page_last 459
_journal_paper_doi 10.1021/ic051616y
_journal_volume 45
_journal_year 2006
_chemical_formula_moiety 'C38 H40 Fe2 Ga2 N2'
_chemical_formula_sum 'C38 H40 Fe2 Ga2 N2'
_chemical_formula_weight 775.86
_chemical_name_systematic
; 
 ? 
;
_space_group_IT_number 14
_symmetry_cell_setting monoclinic
_symmetry_space_group_name_Hall '-P 2ybc'
_symmetry_space_group_name_H-M 'P 1 21/c 1'
_atom_sites_solution_hydrogens geom
_atom_sites_solution_primary direct
_atom_sites_solution_secondary difmap
_audit_creation_method SHELXL-97
_cell_angle_alpha 90.00
_cell_angle_beta 105.931(2)
_cell_angle_gamma 90.00
_cell_formula_units_Z 2
_cell_length_a 10.3467(5)
_cell_length_b 11.6311(4)
_cell_length_c 14.0747(7)
_cell_measurement_reflns_used 4255
_cell_measurement_temperature 173(2)
_cell_measurement_theta_max 30.034
_cell_measurement_theta_min 0.998
_cell_volume 1628.74(13)
_computing_cell_refinement 'HKL Scalepack (Otwinowski & Minor 1997)'
_computing_data_collection 'Collect (Nonius BV, 1997-2000)'
_computing_data_reduction 'HKL Denzo and Scalepack (Otwinowski & Minor 1997)'
_computing_molecular_graphics 'Xtal3.7(Hall et al., 2000)'
_computing_publication_material 'SHELXL-97 (Sheldrick, 1997)'
_computing_structure_refinement 'SHELXL-97 (Sheldrick, 1997)'
_computing_structure_solution 'SIR97 (Altomare et al., 1999)'
_diffrn_ambient_temperature 173(2)
_diffrn_detector_area_resol_mean 9
_diffrn_measured_fraction_theta_full 0.999
_diffrn_measured_fraction_theta_max 0.999
_diffrn_measurement_device 'Nonius KappaCCD'
_diffrn_measurement_method '\f scans and \w scans with \k offsets'
_diffrn_radiation_monochromator 'horizonally mounted graphite crystal'
_diffrn_radiation_source 'fine-focus sealed tube'
_diffrn_radiation_type MoK\a
_diffrn_radiation_wavelength 0.71070
_diffrn_reflns_av_R_equivalents 0.0571
_diffrn_reflns_av_sigmaI/netI 0.0752
_diffrn_reflns_limit_h_max 13
_diffrn_reflns_limit_h_min -13
_diffrn_reflns_limit_k_max 15
_diffrn_reflns_limit_k_min -15
_diffrn_reflns_limit_l_max 18
_diffrn_reflns_limit_l_min -18
_diffrn_reflns_number 7039
_diffrn_reflns_theta_full 27.48
_diffrn_reflns_theta_max 27.48
_diffrn_reflns_theta_min 2.69
_diffrn_standards_decay_% 0
_diffrn_standards_interval_count 0
_diffrn_standards_interval_time 0
_diffrn_standards_number 0
_exptl_absorpt_coefficient_mu 2.540
_exptl_absorpt_correction_type none
_exptl_crystal_colour orange
_exptl_crystal_density_diffrn 1.582
_exptl_crystal_density_method 'not measured'
_exptl_crystal_description block
_exptl_crystal_F_000 792
_exptl_crystal_size_max 0.10
_exptl_crystal_size_mid 0.10
_exptl_crystal_size_min 0.06
_refine_diff_density_max 0.670
_refine_diff_density_min -0.609
_refine_diff_density_rms 0.112
_refine_ls_extinction_method none
_refine_ls_goodness_of_fit_ref 1.023
_refine_ls_hydrogen_treatment constr
_refine_ls_matrix_type full
_refine_ls_number_parameters 201
_refine_ls_number_reflns 3729
_refine_ls_number_restraints 0
_refine_ls_restrained_S_all 1.023
_refine_ls_R_factor_all 0.0818
_refine_ls_R_factor_gt 0.0425
_refine_ls_shift/su_max 0.000
_refine_ls_shift/su_mean 0.000
_refine_ls_structure_factor_coef Fsqd
_refine_ls_weighting_details 'calc w=1/[\s^2^(Fo^2^)+(0.0174P)^2^+1.8013P] where P=(Fo^2^+2Fc^2^)/3'
_refine_ls_weighting_scheme calc
_refine_ls_wR_factor_gt 0.0732
_refine_ls_wR_factor_ref 0.0862
_reflns_number_gt 2453
_reflns_number_total 3729
_reflns_threshold_expression >2\s(I)
_cod_data_source_file ic051616ysup1.cif
_cod_data_source_block 230
_cod_original_sg_symbol_H-M 'P 21/c'
_cod_database_code 4331823

loop_
_symmetry_equiv_pos_as_xyz
'x, y, z'
'-x, y+1/2, -z+1/2'
'-x, -y, -z'
'x, -y-1/2, z-1/2'

loop_
_atom_site_label
_atom_site_type_symbol
_atom_site_fract_x
_atom_site_fract_y
_atom_site_fract_z
_atom_site_U_iso_or_equiv
_atom_site_adp_type
_atom_site_occupancy
_atom_site_symmetry_multiplicity
_atom_site_calc_flag
_atom_site_refinement_flags
Fe1 Fe -0.18859(5) 0.12664(4) 0.05643(3) 0.01847(14) Uani 1 1 d .
Ga1 Ga 0.16127(4) 0.13096(3) 0.09233(3) 0.01834(12) Uani 1 1 d .
C1 C 0.1908(4) 0.2752(3) 0.0253(3) 0.0203(8) Uani 1 1 d .
C2 C 0.1029(4) 0.3392(3) -0.0475(3) 0.0270(9) Uani 1 1 d .
H2 H 0.0157 0.3095 -0.0778 0.032 Uiso 1 1 calc R
C3 C 0.1386(4) 0.4463(3) -0.0779(3) 0.0325(10) Uani 1 1 d .
H3 H 0.0762 0.4886 -0.1278 0.039 Uiso 1 1 calc R
C4 C 0.2652(4) 0.4901(3) -0.0348(3) 0.0327(10) Uani 1 1 d .
H4 H 0.2905 0.5625 -0.0553 0.039 Uiso 1 1 calc R
C5 C 0.3556(4) 0.4281(3) 0.0386(3) 0.0316(10) Uani 1 1 d .
H5 H 0.4427 0.4581 0.0685 0.038 Uiso 1 1 calc R
C6 C 0.3181(4) 0.3223(3) 0.0682(3) 0.0242(9) Uani 1 1 d .
C7 C 0.0067(3) 0.1321(3) 0.1465(2) 0.0203(8) Uani 1 1 d .
C8 C -0.0688(4) 0.0400(3) 0.1738(3) 0.0244(9) Uani 1 1 d .
H8 H -0.0457 -0.0392 0.1750 0.029 Uiso 1 1 calc R
C9 C -0.1827(4) 0.0847(3) 0.1988(3) 0.0284(9) Uani 1 1 d .
H9 H -0.2481 0.0412 0.2192 0.034 Uiso 1 1 calc R
C10 C -0.1815(4) 0.2052(3) 0.1881(3) 0.0279(9) Uani 1 1 d .
H10 H -0.2458 0.2576 0.1999 0.033 Uiso 1 1 calc R
C11 C -0.0665(4) 0.2340(3) 0.1563(3) 0.0240(9) Uani 1 1 d .
H11 H -0.0417 0.3099 0.1434 0.029 Uiso 1 1 calc R
C12 C -0.3479(4) 0.0430(3) -0.0335(3) 0.0270(9) Uani 1 1 d .
H12 H -0.4012 -0.0129 -0.0127 0.032 Uiso 1 1 calc R
C13 C -0.3716(4) 0.1643(3) -0.0371(3) 0.0307(10) Uani 1 1 d .
H13 H -0.4431 0.2024 -0.0197 0.037 Uiso 1 1 calc R
C14 C -0.2696(4) 0.2176(3) -0.0710(3) 0.0284(9) Uani 1 1 d .
H14 H -0.2598 0.2977 -0.0801 0.034 Uiso 1 1 calc R
C15 C -0.1843(4) 0.1287(3) -0.0889(2) 0.0205(8) Uani 1 1 d .
H15 H -0.1076 0.1405 -0.1124 0.025 Uiso 1 1 calc R
C16 C 0.2317(4) -0.0190(3) 0.0663(3) 0.0205(8) Uani 1 1 d .
C17 C 0.4120(4) 0.2540(3) 0.1500(3) 0.0275(9) Uani 1 1 d .
H17A H 0.4626 0.1977 0.1214 0.033 Uiso 1 1 calc R
H17B H 0.4775 0.3063 0.1938 0.033 Uiso 1 1 calc R
N1 N 0.3330(3) 0.1925(2) 0.2082(2) 0.0218(7) Uani 1 1 d .
C18 C 0.2866(4) 0.2749(3) 0.2715(3) 0.0305(10) Uani 1 1 d .
H18A H 0.2352 0.2340 0.3100 0.046 Uiso 1 1 calc R
H18B H 0.2292 0.3331 0.2301 0.046 Uiso 1 1 calc R
H18C H 0.3644 0.3124 0.3165 0.046 Uiso 1 1 calc R
C19 C 0.4162(4) 0.1023(3) 0.2699(3) 0.0324(10) Uani 1 1 d .
H19A H 0.4948 0.1376 0.3158 0.049 Uiso 1 1 calc R
H19B H 0.4459 0.0473 0.2274 0.049 Uiso 1 1 calc R
H19C H 0.3630 0.0620 0.3074 0.049 Uiso 1 1 calc R

loop_
_atom_site_aniso_label
_atom_site_aniso_U_11
_atom_site_aniso_U_22
_atom_site_aniso_U_33
_atom_site_aniso_U_23
_atom_site_aniso_U_13
_atom_site_aniso_U_12
Fe1 0.0165(3) 0.0193(3) 0.0189(3) -0.0006(2) 0.0039(2) 0.0019(2)
Ga1 0.0172(2) 0.0176(2) 0.0190(2) -0.00009(16) 0.00311(16) -0.00198(16)
C1 0.023(2) 0.0223(18) 0.0159(19) -0.0015(15) 0.0059(16) -0.0006(15)
C2 0.030(2) 0.0218(18) 0.027(2) -0.0001(16) 0.0040(18) -0.0004(16)
C3 0.045(3) 0.0236(19) 0.026(2) 0.0032(17) 0.006(2) 0.0016(18)
C4 0.054(3) 0.0211(19) 0.026(2) -0.0002(17) 0.015(2) -0.0089(18)
C5 0.037(3) 0.028(2) 0.032(2) -0.0057(18) 0.013(2) -0.0149(18)
C6 0.024(2) 0.0225(18) 0.027(2) -0.0017(16) 0.0085(17) -0.0034(15)
C7 0.0202(19) 0.0206(17) 0.0185(18) -0.0038(15) 0.0024(15) -0.0008(15)
C8 0.027(2) 0.0222(18) 0.023(2) 0.0060(16) 0.0062(17) 0.0035(16)
C9 0.028(2) 0.037(2) 0.022(2) 0.0040(17) 0.0099(17) -0.0008(17)
C10 0.024(2) 0.035(2) 0.022(2) -0.0091(17) 0.0026(17) 0.0046(17)
C11 0.026(2) 0.0220(18) 0.022(2) -0.0031(16) 0.0031(17) -0.0004(16)
C12 0.020(2) 0.032(2) 0.029(2) -0.0034(17) 0.0056(17) -0.0033(16)
C13 0.021(2) 0.037(2) 0.028(2) -0.0080(18) -0.0043(18) 0.0116(17)
C14 0.031(2) 0.0244(19) 0.025(2) -0.0004(17) 0.0004(18) 0.0082(17)
C15 0.024(2) 0.0208(17) 0.0153(18) 0.0016(15) 0.0037(15) 0.0006(15)
C16 0.019(2) 0.0242(18) 0.0162(19) -0.0020(15) 0.0019(15) -0.0027(15)
C17 0.020(2) 0.036(2) 0.026(2) -0.0021(17) 0.0046(17) -0.0079(17)
N1 0.0189(17) 0.0233(15) 0.0207(16) -0.0026(13) 0.0012(13) -0.0045(12)
C18 0.031(2) 0.035(2) 0.023(2) -0.0070(17) 0.0029(18) -0.0054(18)
C19 0.031(2) 0.034(2) 0.027(2) 0.0043(18) -0.0024(18) 0.0000(18)

loop_
_atom_type_symbol
_atom_type_description
_atom_type_scat_dispersion_real
_atom_type_scat_dispersion_imag
_atom_type_scat_source
C C 0.0033 0.0016 'International Tables Vol C Tables 4.2.6.8 and 6.1.1.4'
H H 0.0000 0.0000 'International Tables Vol C Tables 4.2.6.8 and 6.1.1.4'
Fe Fe 0.3463 0.8444 'International Tables Vol C Tables 4.2.6.8 and 6.1.1.4'
Ga Ga 0.2307 1.6083 'International Tables Vol C Tables 4.2.6.8 and 6.1.1.4'
N N 0.0061 0.0033 'International Tables Vol C Tables 4.2.6.8 and 6.1.1.4'

loop_
_geom_angle_atom_site_label_1
_geom_angle_atom_site_label_2
_geom_angle_atom_site_label_3
_geom_angle
_geom_angle_site_symmetry_1
_geom_angle_site_symmetry_3
C12 Fe1 C13 41.22(15) . .
C12 Fe1 C11 165.24(15) . .
C13 Fe1 C11 127.18(14) . .
C12 Fe1 C8 118.52(15) . .
C13 Fe1 C8 151.78(16) . .
C11 Fe1 C8 67.69(14) . .
C12 Fe1 C9 107.30(16) . .
C13 Fe1 C9 117.18(17) . .
C11 Fe1 C9 67.97(15) . .
C8 Fe1 C9 40.59(15) . .
C12 Fe1 C10 126.81(16) . .
C13 Fe1 C10 106.54(16) . .
C11 Fe1 C10 40.70(15) . .
C8 Fe1 C10 67.96(15) . .
C9 Fe1 C10 40.29(15) . .
C12 Fe1 C14 68.59(16) . .
C13 Fe1 C14 40.49(16) . .
C11 Fe1 C14 108.28(15) . .
C8 Fe1 C14 167.03(16) . .
C9 Fe1 C14 150.86(16) . .
C10 Fe1 C14 117.69(15) . .
C12 Fe1 C15 67.72(15) . .
C13 Fe1 C15 67.95(16) . .
C11 Fe1 C15 119.97(15) . .
C8 Fe1 C15 129.59(15) . .
C9 Fe1 C15 166.58(14) . .
C10 Fe1 C15 152.63(15) . .
C14 Fe1 C15 40.59(14) . .
C12 Fe1 C7 152.30(14) . .
C13 Fe1 C7 165.38(15) . .
C11 Fe1 C7 40.82(13) . .
C8 Fe1 C7 41.01(14) . .
C9 Fe1 C7 69.29(15) . .
C10 Fe1 C7 69.28(14) . .
C14 Fe1 C7 127.94(15) . .
C15 Fe1 C7 108.93(14) . .
C12 Fe1 C16 40.64(15) . 3
C13 Fe1 C16 69.10(15) . 3
C11 Fe1 C16 153.15(15) . 3
C8 Fe1 C16 108.64(14) . 3
C9 Fe1 C16 127.69(14) . 3
C10 Fe1 C16 164.92(15) . 3
C14 Fe1 C16 69.00(14) . 3
C15 Fe1 C16 40.54(13) . 3
C7 Fe1 C16 118.52(14) . 3
C7 Ga1 C16 117.70(15) . .
C7 Ga1 C1 115.37(15) . .
C16 Ga1 C1 123.21(15) . .
C7 Ga1 N1 107.06(13) . .
C16 Ga1 N1 99.41(12) . .
C1 Ga1 N1 83.00(12) . .
C2 C1 C6 117.2(3) . .
C2 C1 Ga1 130.5(3) . .
C6 C1 Ga1 112.0(2) . .
C1 C2 C3 122.0(4) . .
C1 C2 H2 119.0 . .
C3 C2 H2 119.0 . .
C4 C3 C2 119.5(4) . .
C4 C3 H3 120.2 . .
C2 C3 H3 120.2 . .
C3 C4 C5 119.9(3) . .
C3 C4 H4 120.0 . .
C5 C4 H4 120.0 . .
C6 C5 C4 119.8(4) . .
C6 C5 H5 120.1 . .
C4 C5 H5 120.1 . .
C5 C6 C1 121.6(3) . .
C5 C6 C17 121.3(3) . .
C1 C6 C17 117.0(3) . .
C11 C7 C8 104.5(3) . .
C11 C7 Ga1 123.7(3) . .
C8 C7 Ga1 131.5(3) . .
C11 C7 Fe1 68.40(19) . .
C8 C7 Fe1 68.33(19) . .
Ga1 C7 Fe1 121.85(17) . .
C9 C8 C7 110.0(3) . .
C9 C8 Fe1 70.0(2) . .
C7 C8 Fe1 70.66(19) . .
C9 C8 H8 125.0 . .
C7 C8 H8 125.0 . .
Fe1 C8 H8 125.9 . .
C10 C9 C8 107.8(4) . .
C10 C9 Fe1 69.9(2) . .
C8 C9 Fe1 69.4(2) . .
C10 C9 H9 126.1 . .
C8 C9 H9 126.1 . .
Fe1 C9 H9 126.2 . .
C9 C10 C11 107.5(3) . .
C9 C10 Fe1 69.8(2) . .
C11 C10 Fe1 69.3(2) . .
C9 C10 H10 126.3 . .
C11 C10 H10 126.3 . .
Fe1 C10 H10 126.3 . .
C10 C11 C7 110.2(3) . .
C10 C11 Fe1 70.0(2) . .
C7 C11 Fe1 70.78(19) . .
C10 C11 H11 124.9 . .
C7 C11 H11 124.9 . .
Fe1 C11 H11 125.9 . .
C16 C12 C13 109.4(4) 3 .
C16 C12 Fe1 71.6(2) 3 .
C13 C12 Fe1 69.6(2) . .
C16 C12 H12 125.3 3 .
C13 C12 H12 125.3 . .
Fe1 C12 H12 125.2 . .
C14 C13 C12 107.9(4) . .
C14 C13 Fe1 70.4(2) . .
C12 C13 Fe1 69.2(2) . .
C14 C13 H13 126.1 . .
C12 C13 H13 126.1 . .
Fe1 C13 H13 125.9 . .
C13 C14 C15 107.3(3) . .
C13 C14 Fe1 69.1(2) . .
C15 C14 Fe1 69.93(19) . .
C13 C14 H14 126.4 . .
C15 C14 H14 126.4 . .
Fe1 C14 H14 126.2 . .
C14 C15 C16 109.9(3) . 3
C14 C15 Fe1 69.5(2) . .
C16 C15 Fe1 70.53(19) 3 .
C14 C15 H15 125.1 . .
C16 C15 H15 125.1 3 .
Fe1 C15 H15 126.5 . .
C12 C16 C15 105.5(3) 3 3
C12 C16 Ga1 128.5(3) 3 .
C15 C16 Ga1 125.6(3) 3 .
C12 C16 Fe1 67.8(2) 3 3
C15 C16 Fe1 68.93(18) 3 3
Ga1 C16 Fe1 133.14(18) . 3
N1 C17 C6 109.6(3) . .
N1 C17 H17A 109.7 . .
C6 C17 H17A 109.7 . .
N1 C17 H17B 109.7 . .
C6 C17 H17B 109.7 . .
H17A C17 H17B 108.2 . .
C18 N1 C19 109.9(3) . .
C18 N1 C17 109.8(3) . .
C19 N1 C17 110.2(3) . .
C18 N1 Ga1 109.4(2) . .
C19 N1 Ga1 115.5(2) . .
C17 N1 Ga1 101.8(2) . .
N1 C18 H18A 109.5 . .
N1 C18 H18B 109.5 . .
H18A C18 H18B 109.5 . .
N1 C18 H18C 109.5 . .
H18A C18 H18C 109.5 . .
H18B C18 H18C 109.5 . .
N1 C19 H19A 109.5 . .
N1 C19 H19B 109.5 . .
H19A C19 H19B 109.5 . .
N1 C19 H19C 109.5 . .
H19A C19 H19C 109.5 . .
H19B C19 H19C 109.5 . .

loop_
_geom_bond_atom_site_label_1
_geom_bond_atom_site_label_2
_geom_bond_distance
_geom_bond_site_symmetry_2
Fe1 C12 2.030(4) .
Fe1 C13 2.035(4) .
Fe1 C11 2.039(3) .
Fe1 C8 2.039(3) .
Fe1 C9 2.047(4) .
Fe1 C10 2.049(4) .
Fe1 C14 2.053(4) .
Fe1 C15 2.059(3) .
Fe1 C7 2.070(3) .
Fe1 C16 2.080(3) 3
Ga1 C7 1.951(4) .
Ga1 C16 1.964(3) .
Ga1 C1 1.989(3) .
Ga1 N1 2.177(3) .
C1 C2 1.386(5) .
C1 C6 1.401(5) .
C2 C3 1.399(5) .
C2 H2 0.9500 .
C3 C4 1.381(6) .
C3 H3 0.9500 .
C4 C5 1.390(5) .
C4 H4 0.9500 .
C5 C6 1.388(5) .
C5 H5 0.9500 .
C6 C17 1.513(5) .
C7 C11 1.433(5) .
C7 C8 1.440(5) .
C8 C9 1.418(5) .
C8 H8 0.9500 .
C9 C10 1.411(5) .
C9 H9 0.9500 .
C10 C11 1.422(5) .
C10 H10 0.9500 .
C11 H11 0.9500 .
C12 C16 1.428(5) 3
C12 C13 1.431(5) .
C12 H12 0.9500 .
C13 C14 1.415(6) .
C13 H13 0.9500 .
C14 C15 1.426(5) .
C14 H14 0.9500 .
C15 C16 1.434(5) 3
C15 H15 0.9500 .
C16 C12 1.428(5) 3
C16 C15 1.434(5) 3
C16 Fe1 2.080(3) 3
C17 N1 1.489(5) .
C17 H17A 0.9900 .
C17 H17B 0.9900 .
N1 C18 1.476(5) .
N1 C19 1.478(4) .
C18 H18A 0.9800 .
C18 H18B 0.9800 .
C18 H18C 0.9800 .
C19 H19A 0.9800 .
C19 H19B 0.9800 .
C19 H19C 0.9800 .

loop_
_geom_torsion_atom_site_label_1
_geom_torsion_atom_site_label_2
_geom_torsion_atom_site_label_3
_geom_torsion_atom_site_label_4
_geom_torsion
_geom_torsion_site_symmetry_1
_geom_torsion_site_symmetry_4
C7 Ga1 C1 C2 -50.8(4) . .
C16 Ga1 C1 C2 107.0(4) . .
N1 Ga1 C1 C2 -156.3(4) . .
C7 Ga1 C1 C6 121.9(3) . .
C16 Ga1 C1 C6 -80.4(3) . .
N1 Ga1 C1 C6 16.3(3) . .
C6 C1 C2 C3 0.2(6) . .
Ga1 C1 C2 C3 172.6(3) . .
C1 C2 C3 C4 0.3(6) . .
C2 C3 C4 C5 -0.5(6) . .
C3 C4 C5 C6 0.1(6) . .
C4 C5 C6 C1 0.4(6) . .
C4 C5 C6 C17 -178.1(4) . .
C2 C1 C6 C5 -0.6(6) . .
Ga1 C1 C6 C5 -174.3(3) . .
C2 C1 C6 C17 178.0(3) . .
Ga1 C1 C6 C17 4.3(4) . .
C16 Ga1 C7 C11 -171.0(3) . .
C1 Ga1 C7 C11 -12.0(3) . .
N1 Ga1 C7 C11 78.2(3) . .
C16 Ga1 C7 C8 1.1(4) . .
C1 Ga1 C7 C8 160.1(3) . .
N1 Ga1 C7 C8 -109.7(3) . .
C16 Ga1 C7 Fe1 -87.2(2) . .
C1 Ga1 C7 Fe1 71.8(2) . .
N1 Ga1 C7 Fe1 162.08(16) . .
C12 Fe1 C7 C11 -167.8(3) . .
C13 Fe1 C7 C11 39.2(7) . .
C8 Fe1 C7 C11 -116.5(3) . .
C9 Fe1 C7 C11 -79.9(2) . .
C10 Fe1 C7 C11 -36.7(2) . .
C14 Fe1 C7 C11 72.9(3) . .
C15 Fe1 C7 C11 114.3(2) . .
C16 Fe1 C7 C11 157.5(2) 3 .
C12 Fe1 C7 C8 -51.3(4) . .
C13 Fe1 C7 C8 155.7(6) . .
C11 Fe1 C7 C8 116.5(3) . .
C9 Fe1 C7 C8 36.6(2) . .
C10 Fe1 C7 C8 79.8(2) . .
C14 Fe1 C7 C8 -170.6(2) . .
C15 Fe1 C7 C8 -129.2(2) . .
C16 Fe1 C7 C8 -85.9(2) 3 .
C12 Fe1 C7 Ga1 75.1(4) . .
C13 Fe1 C7 Ga1 -78.0(6) . .
C11 Fe1 C7 Ga1 -117.1(3) . .
C8 Fe1 C7 Ga1 126.3(3) . .
C9 Fe1 C7 Ga1 163.0(2) . .
C10 Fe1 C7 Ga1 -153.8(2) . .
C14 Fe1 C7 Ga1 -44.2(3) . .
C15 Fe1 C7 Ga1 -2.9(2) . .
C16 Fe1 C7 Ga1 40.4(2) 3 .
C11 C7 C8 C9 0.1(4) . .
Ga1 C7 C8 C9 -173.1(3) . .
Fe1 C7 C8 C9 -59.1(3) . .
C11 C7 C8 Fe1 59.2(2) . .
Ga1 C7 C8 Fe1 -114.0(3) . .
C12 Fe1 C8 C9 -83.5(3) . .
C13 Fe1 C8 C9 -46.4(4) . .
C11 Fe1 C8 C9 81.7(2) . .
C10 Fe1 C8 C9 37.6(2) . .
C14 Fe1 C8 C9 156.0(6) . .
C15 Fe1 C8 C9 -167.1(2) . .
C7 Fe1 C8 C9 120.9(3) . .
C16 Fe1 C8 C9 -126.7(2) 3 .
C12 Fe1 C8 C7 155.6(2) . .
C13 Fe1 C8 C7 -167.3(3) . .
C11 Fe1 C8 C7 -39.2(2) . .
C9 Fe1 C8 C7 -120.9(3) . .
C10 Fe1 C8 C7 -83.3(2) . .
C14 Fe1 C8 C7 35.1(7) . .
C15 Fe1 C8 C7 72.0(3) . .
C16 Fe1 C8 C7 112.3(2) 3 .
C7 C8 C9 C10 -0.1(4) . .
Fe1 C8 C9 C10 -59.6(3) . .
C7 C8 C9 Fe1 59.5(2) . .
C12 Fe1 C9 C10 -127.1(2) . .
C13 Fe1 C9 C10 -83.6(3) . .
C11 Fe1 C9 C10 38.0(2) . .
C8 Fe1 C9 C10 119.0(3) . .
C14 Fe1 C9 C10 -50.2(4) . .
C15 Fe1 C9 C10 166.9(6) . .
C7 Fe1 C9 C10 82.0(2) . .
C16 Fe1 C9 C10 -167.3(2) 3 .
C12 Fe1 C9 C8 113.9(2) . .
C13 Fe1 C9 C8 157.4(2) . .
C11 Fe1 C9 C8 -81.0(2) . .
C10 Fe1 C9 C8 -119.0(3) . .
C14 Fe1 C9 C8 -169.2(3) . .
C15 Fe1 C9 C8 47.9(7) . .
C7 Fe1 C9 C8 -37.0(2) . .
C16 Fe1 C9 C8 73.7(3) 3 .
C8 C9 C10 C11 0.1(4) . .
Fe1 C9 C10 C11 -59.2(3) . .
C8 C9 C10 Fe1 59.3(3) . .
C12 Fe1 C10 C9 72.0(3) . .
C13 Fe1 C10 C9 112.7(3) . .
C11 Fe1 C10 C9 -118.8(3) . .
C8 Fe1 C10 C9 -37.9(2) . .
C14 Fe1 C10 C9 155.0(2) . .
C15 Fe1 C10 C9 -173.4(3) . .
C7 Fe1 C10 C9 -82.0(2) . .
C16 Fe1 C10 C9 41.9(6) 3 .
C12 Fe1 C10 C11 -169.2(2) . .
C13 Fe1 C10 C11 -128.4(2) . .
C8 Fe1 C10 C11 80.9(2) . .
C9 Fe1 C10 C11 118.8(3) . .
C14 Fe1 C10 C11 -86.2(2) . .
C15 Fe1 C10 C11 -54.6(4) . .
C7 Fe1 C10 C11 36.8(2) . .
C16 Fe1 C10 C11 160.7(5) 3 .
C9 C10 C11 C7 0.0(4) . .
Fe1 C10 C11 C7 -59.5(2) . .
C9 C10 C11 Fe1 59.5(3) . .
C8 C7 C11 C10 -0.1(4) . .
Ga1 C7 C11 C10 173.8(2) . .
Fe1 C7 C11 C10 59.1(2) . .
C8 C7 C11 Fe1 -59.2(2) . .
Ga1 C7 C11 Fe1 114.7(2) . .
C12 Fe1 C11 C10 36.3(7) . .
C13 Fe1 C11 C10 70.5(3) . .
C8 Fe1 C11 C10 -81.7(2) . .
C9 Fe1 C11 C10 -37.7(2) . .
C14 Fe1 C11 C10 111.5(2) . .
C15 Fe1 C11 C10 154.4(2) . .
C7 Fe1 C11 C10 -121.1(3) . .
C16 Fe1 C11 C10 -169.1(3) 3 .
C12 Fe1 C11 C7 157.3(5) . .
C13 Fe1 C11 C7 -168.5(2) . .
C8 Fe1 C11 C7 39.4(2) . .
C9 Fe1 C11 C7 83.4(2) . .
C10 Fe1 C11 C7 121.1(3) . .
C14 Fe1 C11 C7 -127.4(2) . .
C15 Fe1 C11 C7 -84.6(2) . .
C16 Fe1 C11 C7 -48.0(4) 3 .
C13 Fe1 C12 C16 119.9(3) . 3
C11 Fe1 C12 C16 162.7(5) . 3
C8 Fe1 C12 C16 -85.7(2) . 3
C9 Fe1 C12 C16 -128.3(2) . 3
C10 Fe1 C12 C16 -168.4(2) . 3
C14 Fe1 C12 C16 82.3(2) . 3
C15 Fe1 C12 C16 38.4(2) . 3
C7 Fe1 C12 C16 -50.1(4) . 3
C11 Fe1 C12 C13 42.8(7) . .
C8 Fe1 C12 C13 154.4(2) . .
C9 Fe1 C12 C13 111.8(3) . .
C10 Fe1 C12 C13 71.6(3) . .
C14 Fe1 C12 C13 -37.6(2) . .
C15 Fe1 C12 C13 -81.5(3) . .
C7 Fe1 C12 C13 -170.0(3) . .
C16 Fe1 C12 C13 -119.9(3) 3 .
C16 C12 C13 C14 -0.6(4) 3 .
Fe1 C12 C13 C14 60.1(3) . .
C16 C12 C13 Fe1 -60.7(3) 3 .
C12 Fe1 C13 C14 -118.9(3) . .
C11 Fe1 C13 C14 73.6(3) . .
C8 Fe1 C13 C14 -172.4(3) . .
C9 Fe1 C13 C14 155.6(2) . .
C10 Fe1 C13 C14 113.5(2) . .
C15 Fe1 C13 C14 -38.1(2) . .
C7 Fe1 C13 C14 42.4(7) . .
C16 Fe1 C13 C14 -81.8(2) 3 .
C11 Fe1 C13 C12 -167.4(2) . .
C8 Fe1 C13 C12 -53.5(4) . .
C9 Fe1 C13 C12 -85.5(3) . .
C10 Fe1 C13 C12 -127.6(2) . .
C14 Fe1 C13 C12 118.9(3) . .
C15 Fe1 C13 C12 80.9(3) . .
C7 Fe1 C13 C12 161.3(5) . .
C16 Fe1 C13 C12 37.2(2) 3 .
C12 C13 C14 C15 0.5(4) . .
Fe1 C13 C14 C15 59.8(2) . .
C12 C13 C14 Fe1 -59.3(3) . .
C12 Fe1 C14 C13 38.3(2) . .
C11 Fe1 C14 C13 -126.4(2) . .
C8 Fe1 C14 C13 163.9(6) . .
C9 Fe1 C14 C13 -49.0(4) . .
C10 Fe1 C14 C13 -83.1(3) . .
C15 Fe1 C14 C13 118.6(3) . .
C7 Fe1 C14 C13 -167.5(2) . .
C16 Fe1 C14 C13 82.0(2) 3 .
C12 Fe1 C14 C15 -80.3(2) . .
C13 Fe1 C14 C15 -118.6(3) . .
C11 Fe1 C14 C15 115.0(2) . .
C8 Fe1 C14 C15 45.3(7) . .
C9 Fe1 C14 C15 -167.6(3) . .
C10 Fe1 C14 C15 158.3(2) . .
C7 Fe1 C14 C15 73.9(3) . .
C16 Fe1 C14 C15 -36.6(2) 3 .
C13 C14 C15 C16 -0.1(4) . 3
Fe1 C14 C15 C16 59.1(2) . 3
C13 C14 C15 Fe1 -59.2(3) . .
C12 Fe1 C15 C14 82.6(2) . .
C13 Fe1 C15 C14 38.0(2) . .
C11 Fe1 C15 C14 -83.3(2) . .
C8 Fe1 C15 C14 -168.0(2) . .
C9 Fe1 C15 C14 153.2(6) . .
C10 Fe1 C15 C14 -45.5(4) . .
C7 Fe1 C15 C14 -126.8(2) . .
C16 Fe1 C15 C14 121.2(3) 3 .
C12 Fe1 C15 C16 -38.5(2) . 3
C13 Fe1 C15 C16 -83.2(2) . 3
C11 Fe1 C15 C16 155.5(2) . 3
C8 Fe1 C15 C16 70.8(3) . 3
C9 Fe1 C15 C16 32.0(7) . 3
C10 Fe1 C15 C16 -166.6(3) . 3
C14 Fe1 C15 C16 -121.2(3) . 3
C7 Fe1 C15 C16 112.1(2) . 3
C7 Ga1 C16 C12 -175.4(3) . 3
C1 Ga1 C16 C12 27.4(4) . 3
N1 Ga1 C16 C12 -60.3(3) . 3
C7 Ga1 C16 C15 -3.9(3) . 3
C1 Ga1 C16 C15 -161.1(3) . 3
N1 Ga1 C16 C15 111.1(3) . 3
C7 Ga1 C16 Fe1 89.9(3) . 3
C1 Ga1 C16 Fe1 -67.4(3) . 3
N1 Ga1 C16 Fe1 -155.1(2) . 3
C5 C6 C17 N1 144.7(3) . .
C1 C6 C17 N1 -33.9(5) . .
C6 C17 N1 C18 -74.1(4) . .
C6 C17 N1 C19 164.8(3) . .
C6 C17 N1 Ga1 41.7(3) . .
C7 Ga1 N1 C18 -30.8(3) . .
C16 Ga1 N1 C18 -153.7(2) . .
C1 Ga1 N1 C18 83.7(2) . .
C7 Ga1 N1 C19 93.7(3) . .
C16 Ga1 N1 C19 -29.2(3) . .
C1 Ga1 N1 C19 -151.8(3) . .
C7 Ga1 N1 C17 -146.9(2) . .
C16 Ga1 N1 C17 90.2(2) . .
C1 Ga1 N1 C17 -32.4(2) . .
